data_4113724
loop_
_publ_author_name
'Wenlin Huang'
'Louis Todaro'
'Lynn C. Francesconi'
'Tatyana Polenova'

_publ_contact_author_address
;
Department of Chemistry
City University of New York- Hunter College
695 Park Avenue
New York, NY 10021
United States of America
;
_publ_contact_author_email tpolenov@hunter.cuny.edu
_publ_contact_author_name 'Dr. Tatyana Polenova'
_publ_section_title
;
 51V Magic Angle Spinning NMR Spectroscopy of Six-Coordinate Lindqvist
 Oxoanions: A Sensitive Probe for the Electronic Environment in
 Vanadium-Containing Polyoxometalates. Counterions Dictate the 51V Fine
 Structure Constants in Polyoxometalate Solids
;
_journal_name_full 'Journal of the American Chemical Society'
_journal_page_first 5928
_journal_page_last 5938
_journal_paper_doi 10.1021/ja029246p
_journal_volume 125
_journal_year 2003
_chemical_formula_sum 'C48 H108 N3 O19 V2 W4'
_chemical_formula_weight 1868.637
_chemical_name_systematic
; 
? 
;
_space_group_IT_number 15
_symmetry_cell_setting monoclinic
_symmetry_space_group_name_Hall '-C 2yc'
_symmetry_space_group_name_H-M 'C 1 2/c 1'
_atom_sites_solution_hydrogens geom
_atom_sites_solution_primary direct
_atom_sites_solution_secondary difmap
_audit_creation_method manual
_cell_angle_alpha 90
_cell_angle_beta 112.40(2)
_cell_angle_gamma 90
_cell_formula_units_Z 8
_cell_length_a 30.135(7)
_cell_length_b 18.377(2)
_cell_length_c 27.279(4)
_cell_measurement_reflns_used 6356
_cell_measurement_temperature 295(2)
_cell_measurement_theta_max 60
_cell_measurement_theta_min 2.161
_cell_volume 13967(5)
_computing_structure_refinement 'SHELXL-97 (Sheldrick, 1997)'
_computing_structure_solution 'SHELXS-97 (Sheldrick, 1990)'
_diffrn_ambient_temperature 295(2)
_diffrn_measurement_device_type 'CCD area detector'
_diffrn_measurement_method 'phi and omega scans'
_diffrn_radiation_type CuK\a
_diffrn_reflns_av_R_equivalents 0.052
_diffrn_reflns_number 6356
_diffrn_reflns_theta_max 60
_diffrn_reflns_theta_min 2.161
_exptl_absorpt_coefficient_mu 165.74
_exptl_absorpt_correction_T_max 23.07
_exptl_absorpt_correction_T_min 1.72
_exptl_absorpt_correction_type multi-scan
_exptl_absorpt_process_details ' '
_exptl_crystal_colour orange
_exptl_crystal_density_diffrn not_measured
_exptl_crystal_density_meas ?
_exptl_crystal_F_000 1312
_exptl_crystal_size_max 0.40
_exptl_crystal_size_mid 0.36
_exptl_crystal_size_min 0.12
_refine_diff_density_max 1.47
_refine_diff_density_min -1.44
_refine_ls_extinction_method none
_refine_ls_hydrogen_treatment mixed
_refine_ls_matrix_type full
_refine_ls_number_parameters 453
_refine_ls_number_reflns 6356
_refine_ls_number_restraints 0
_refine_ls_R_factor_all 0.063
_refine_ls_structure_factor_coef Fsqd
_refine_ls_weighting_details 'calc w=1/[\s^2^(Fo^2^)+(0.0767P)^2^+1.0418P] where P=(Fo^2^+2Fc^2^)/3'
_refine_ls_weighting_scheme calc
_refine_ls_wR_factor_ref 0.072
_reflns_number_gt 6356
_reflns_number_total 10364
_reflns_threshold_expression >2sigma(I)
_cod_data_source_file ja029246psi20030204_050641.cif
_cod_data_source_block 2vbhz
_cod_depositor_comments
;
The following automatic conversions were performed:

'_exptl_crystal_density_meas' value 'not_measured' was changed to '?'
- the value is perceived as not measured.

Automatic conversion script
Id: cif_fix_values 3008 2015-01-20 13:52:24Z robertas 
;
_cod_original_cell_volume 13966.9(46)
_cod_original_formula_sum 'C48 H108 N3 V2 W4 O19'
_cod_database_code 4113724

loop_
_symmetry_equiv_pos_as_xyz
'x, y, z'
'-x, y, -z+1/2'
'x+1/2, y+1/2, z'
'-x+1/2, y+1/2, -z+1/2'
'-x, -y, -z'
'x, -y, z-1/2'
'-x+1/2, -y+1/2, -z'
'x+1/2, -y+1/2, z-1/2'

loop_
_atom_site_label
_atom_site_type_symbol
_atom_site_fract_x
_atom_site_fract_y
_atom_site_fract_z
_atom_site_adp_type
_atom_site_occupancy
_atom_site_symmetry_multiplicity
_atom_site_calc_flag
W1 W 0.736542 0.134015 0.022040 Uani 1 1 d
W2 W 0.830849 0.230752 0.035765 Uani 1 1 d
W3 W 0.753773 0.289342 0.081448 Uani 1 1 d
W4 W 0.502798 -0.157855 -0.189569 Uani 1 1 d
W5 W 0.999177 -0.165697 0.191452 Uani 1 1 d
W6 W 1.081778 -0.254862 0.279288 Uani 1 1 d
O1 O 0.728565 0.050184 0.040625 Uani 1 1 d
O2 O 0.888472 0.214697 0.060391 Uani 1 1 d
O3 O 0.756403 0.319389 0.140159 Uani 1 1 d
O4 O 0.494343 0.095810 0.143456 Uani 1 1 d
O5 O 0.495900 0.397868 0.146058 Uani 1 1 d
O6 O 0.360493 0.242033 0.198851 Uani 1 1 d
O11 O 0.750000 0.250000 0.000000 Uani 1 1 d
O12 O 0.803372 0.139744 0.045819 Uani 1 1 d
O13 O 0.743744 0.187080 0.084265 Uani 1 1 d
O21 O 0.674766 0.171246 -0.009910 Uani 1 1 d
O23 O 0.817735 0.266175 0.095351 Uani 1 1 d
O31 O 0.738385 0.122500 -0.047965 Uani 1 1 d
O32 O 0.812538 0.202593 -0.038838 Uani 1 1 d
O44 O 0.500000 0.102165 0.250000 Uani 1 1 d
O45 O 0.495076 0.246865 0.151888 Uani 1 1 d
O46 O 0.431615 0.174615 0.176976 Uani 1 1 d
O55 O 0.500000 0.389369 0.250000 Uani 1 1 d
O56 O 0.564087 0.316289 0.225401 Uani 1 1 d
O64 O 0.562935 0.173548 0.224318 Uani 1 1 d
O65 O 0.430952 0.316387 0.177180 Uani 1 1 d
O66 O 0.500000 0.250000 0.250000 Uani 1 1 d
N1 N 0.369169 0.481876 0.668055 Uani 1 1 d
N2 N 0.351280 -0.000679 0.162610 Uani 1 1 d
N3 N 0.430692 0.228552 0.437253 Uani 1 1 d
C1 C 0.422234 0.476587 0.681678 Uani 1 1 d
C2 C 0.435287 0.429927 0.643138 Uani 1 1 d
C3 C 0.487994 0.416788 0.664409 Uani 1 1 d
C4 C 0.502760 0.375934 0.627336 Uani 1 1 d
C11 C 0.362067 0.535296 0.708846 Uani 1 1 d
C12 C 0.310750 0.552123 0.699286 Uani 1 1 d
C13 C 0.311711 0.603359 0.745419 Uani 1 1 d
C14 C 0.258218 0.621527 0.734027 Uani 1 1 d
C21 C 0.340377 0.504128 0.611618 Uani 1 1 d
C22 C 0.354105 0.576957 0.595942 Uani 1 1 d
C23 C 0.324590 0.584139 0.533436 Uani 1 1 d
C24 C 0.341896 0.629666 0.516415 Uani 1 1 d
C31 C 0.348449 0.407845 0.673932 Uani 1 1 d
C32 C 0.372688 0.370243 0.727935 Uani 1 1 d
C33 C 0.348427 0.298115 0.726784 Uani 1 1 d
C34 C 0.369947 0.256279 0.777917 Uani 1 1 d
C41 C 0.299924 -0.013671 0.151824 Uani 1 1 d
C42 C 0.271841 0.050222 0.160844 Uani 1 1 d
C43 C 0.220030 0.030804 0.145177 Uani 1 1 d
C44 C 0.190885 0.091177 0.152083 Uani 1 1 d
C51 C 0.377627 0.020431 0.219257 Uani 1 1 d
C52 C 0.376517 -0.035822 0.259133 Uani 1 1 d
C53 C 0.408429 -0.009700 0.313165 Uani 1 1 d
C54 C 0.403863 -0.063058 0.356698 Uani 1 1 d
C61 C 0.370242 -0.072465 0.148604 Uani 1 1 d
C62 C 0.423433 -0.069822 0.160287 Uani 1 1 d
C63 C 0.434908 -0.150392 0.156221 Uani 1 1 d
C64 C 0.481385 -0.148366 0.157903 Uani 1 1 d
C71 C 0.356481 0.062751 0.129321 Uani 1 1 d
C72 C 0.329359 0.053665 0.071476 Uani 1 1 d
C73 C 0.331810 0.136746 0.047588 Uani 1 1 d
C74 C 0.318036 0.126884 -0.008126 Uani 1 1 d
C81 C 0.405500 0.210642 0.379279 Uani 1 1 d
C82 C 0.350834 0.216859 0.360609 Uani 1 1 d
C83 C 0.327054 0.187045 0.304085 Uani 1 1 d
C84 C 0.285216 0.154357 0.300045 Uani 1 1 d
C91 C 0.417418 0.302349 0.449905 Uani 1 1 d
C92 C 0.427518 0.364118 0.417137 Uani 1 1 d
C93 C 0.408263 0.443951 0.422932 Uani 1 1 d
C94 C 0.415639 0.460981 0.471065 Uani 1 1 d
C101 C 0.415403 0.178552 0.471847 Uani 1 1 d
C102 C 0.429101 0.099677 0.469724 Uani 1 1 d
C103 C 0.418076 0.051348 0.508119 Uani 1 1 d
C104 C 0.438327 -0.020485 0.515972 Uani 1 1 d
C111 C 0.483315 0.223215 0.448765 Uani 1 1 d
C112 C 0.516357 0.242439 0.506099 Uani 1 1 d
C113 C 0.569271 0.242383 0.509455 Uani 1 1 d
C114 C 0.604474 0.257559 0.565697 Uani 1 1 d
H1A H 0.437604 0.455724 0.718125 Uani 1 1 d
H1B H 0.435055 0.527088 0.681478 Uani 1 1 d
H2A H 0.425311 0.455131 0.608353 Uani 1 1 d
H2B H 0.418130 0.382151 0.638686 Uani 1 1 d
H3A H 0.497144 0.388178 0.697940 Uani 1 1 d
H3B H 0.504797 0.464663 0.671707 Uani 1 1 d
H4A H 0.538701 0.369186 0.643483 Uani 1 1 d
H4B H 0.486772 0.328055 0.619912 Uani 1 1 d
H4C H 0.494425 0.404540 0.593678 Uani 1 1 d
H11A H 0.378275 0.582103 0.707822 Uani 1 1 d
H11B H 0.376940 0.513067 0.744927 Uani 1 1 d
H12A H 0.292831 0.506132 0.699670 Uani 1 1 d
H12B H 0.294782 0.576989 0.664421 Uani 1 1 d
H13A H 0.330393 0.648038 0.745612 Uani 1 1 d
H13B H 0.326699 0.577317 0.780107 Uani 1 1 d
H14A H 0.256921 0.654314 0.762124 Uani 1 1 d
H14B H 0.244278 0.646285 0.698599 Uani 1 1 d
H14C H 0.240584 0.575565 0.733094 Uani 1 1 d
H21A H 0.305924 0.506245 0.606661 Uani 1 1 d
H21B H 0.344953 0.466274 0.587459 Uani 1 1 d
H22A H 0.389500 0.578470 0.603794 Uani 1 1 d
H22B H 0.345793 0.617011 0.615673 Uani 1 1 d
H23A H 0.290597 0.597906 0.527874 Uani 1 1 d
H23B H 0.325330 0.537889 0.516218 Uani 1 1 d
H24A H 0.321103 0.634873 0.476273 Uani 1 1 d
H24B H 0.339834 0.678944 0.532491 Uani 1 1 d
H24C H 0.374567 0.618927 0.520834 Uani 1 1 d
H31A H 0.350754 0.374663 0.646160 Uani 1 1 d
H31B H 0.313567 0.415662 0.667630 Uani 1 1 d
H32A H 0.368887 0.401336 0.756600 Uani 1 1 d
H32B H 0.407027 0.362100 0.735676 Uani 1 1 d
H33A H 0.350821 0.268345 0.697299 Uani 1 1 d
H33B H 0.313443 0.307247 0.719503 Uani 1 1 d
H34A H 0.352219 0.209205 0.774072 Uani 1 1 d
H34B H 0.404279 0.246556 0.784881 Uani 1 1 d
H34C H 0.366900 0.285457 0.807086 Uani 1 1 d
H41A H 0.297921 -0.053835 0.176089 Uani 1 1 d
H41B H 0.283426 -0.029254 0.114398 Uani 1 1 d
H42A H 0.274722 0.092185 0.138922 Uani 1 1 d
H42B H 0.285664 0.064006 0.199191 Uani 1 1 d
H43A H 0.217593 -0.010861 0.167508 Uani 1 1 d
H43B H 0.206770 0.016399 0.107059 Uani 1 1 d
H44A H 0.156696 0.073448 0.140778 Uani 1 1 d
H44B H 0.203095 0.105140 0.190008 Uani 1 1 d
H44C H 0.192272 0.132400 0.129559 Uani 1 1 d
H51A H 0.362911 0.066262 0.225971 Uani 1 1 d
H51B H 0.411887 0.029508 0.224944 Uani 1 1 d
H52A H 0.387965 -0.083735 0.251431 Uani 1 1 d
H52B H 0.342858 -0.041277 0.257801 Uani 1 1 d
H53A H 0.399409 0.040625 0.319397 Uani 1 1 d
H53B H 0.442851 -0.009591 0.315990 Uani 1 1 d
H54A H 0.425395 -0.045671 0.392674 Uani 1 1 d
H54B H 0.369887 -0.062769 0.353917 Uani 1 1 d
H54C H 0.413329 -0.112985 0.350510 Uani 1 1 d
H61A H 0.353162 -0.081837 0.109422 Uani 1 1 d
H61B H 0.363674 -0.113052 0.168856 Uani 1 1 d
H62A H 0.441091 -0.050734 0.197351 Uani 1 1 d
H62B H 0.430455 -0.038467 0.134588 Uani 1 1 d
H63A H 0.413454 -0.170314 0.120779 Uani 1 1 d
H63B H 0.431813 -0.179455 0.185023 Uani 1 1 d
H64A H 0.491026 -0.201319 0.156574 Uani 1 1 d
H64B H 0.483597 -0.120201 0.130214 Uani 1 1 d
H64C H 0.501956 -0.129341 0.194458 Uani 1 1 d
H71A H 0.391519 0.067302 0.135331 Uani 1 1 d
H71B H 0.345488 0.107723 0.141090 Uani 1 1 d
H72A H 0.295342 0.039356 0.063912 Uani 1 1 d
H72B H 0.344610 0.016774 0.056012 Uani 1 1 d
H73A H 0.365479 0.154934 0.062384 Uani 1 1 d
H73B H 0.310361 0.170453 0.056654 Uani 1 1 d
H74A H 0.316337 0.177420 -0.026527 Uani 1 1 d
H74B H 0.336882 0.094222 -0.019287 Uani 1 1 d
H74C H 0.281764 0.109741 -0.025017 Uani 1 1 d
H81A H 0.413992 0.159584 0.373245 Uani 1 1 d
H81B H 0.416989 0.244966 0.358203 Uani 1 1 d
H82A H 0.341878 0.269008 0.361351 Uani 1 1 d
H82B H 0.339700 0.187895 0.384780 Uani 1 1 d
H83A H 0.348920 0.152576 0.296177 Uani 1 1 d
H83B H 0.318961 0.228492 0.277933 Uani 1 1 d
H84A H 0.269760 0.133030 0.264404 Uani 1 1 d
H84B H 0.294830 0.112311 0.327236 Uani 1 1 d
H84C H 0.264870 0.188228 0.308992 Uani 1 1 d
H91A H 0.436289 0.312421 0.488230 Uani 1 1 d
H91B H 0.382377 0.302462 0.443028 Uani 1 1 d
H92A H 0.411783 0.350263 0.378741 Uani 1 1 d
H92B H 0.462825 0.367311 0.427318 Uani 1 1 d
H93A H 0.373554 0.447189 0.400723 Uani 1 1 d
H93B H 0.426218 0.480365 0.409073 Uani 1 1 d
H94A H 0.403158 0.512958 0.472872 Uani 1 1 d
H94B H 0.397901 0.427608 0.486434 Uani 1 1 d
H94C H 0.450565 0.460784 0.494784 Uani 1 1 d
H101A H 0.379796 0.181304 0.460272 Uani 1 1 d
H101B H 0.430969 0.195485 0.509392 Uani 1 1 d
H102A H 0.464416 0.096923 0.477726 Uani 1 1 d
H102B H 0.411122 0.080736 0.432891 Uani 1 1 d
H103A H 0.382544 0.045911 0.494878 Uani 1 1 d
H103B H 0.430224 0.076316 0.543101 Uani 1 1 d
H104A H 0.428092 -0.046191 0.542368 Uani 1 1 d
H104B H 0.426169 -0.047051 0.481732 Uani 1 1 d
H104C H 0.473849 -0.016646 0.529954 Uani 1 1 d
H111A H 0.490785 0.257725 0.424541 Uani 1 1 d
H111B H 0.490552 0.172514 0.441423 Uani 1 1 d
H112A H 0.512830 0.205167 0.531258 Uani 1 1 d
H112B H 0.508088 0.291524 0.516009 Uani 1 1 d
H113A H 0.572558 0.280930 0.484753 Uani 1 1 d
H113B H 0.576521 0.193807 0.497487 Uani 1 1 d
H114A H 0.636541 0.257513 0.566027 Uani 1 1 d
H114B H 0.595318 0.306126 0.575850 Uani 1 1 d
H114C H 0.599282 0.219003 0.588585 Uani 1 1 d

loop_
_atom_type_symbol
_atom_type_description
_atom_type_scat_dispersion_real
_atom_type_scat_dispersion_imag
_atom_type_scat_source
C C 0.0033 0.0016 'International Tables Vol C Tables 4.2.6.8 and 6.1.1.4'
H H 0.0000 0.0000 'International Tables Vol C Tables 4.2.6.8 and 6.1.1.4'
N N 0.0061 0.0033 'International Tables Vol C Tables 4.2.6.8 and 6.1.1.4'
O O 0.0106 0.0060 'International Tables Vol C Tables 4.2.6.8 and 6.1.1.4'
V V 0.3005 0.5294 'International Tables Vol C Tables 4.2.6.8 and 6.1.1.4'
